data_7711963
loop_
_publ_author_name
'Schulz, Ji&#x159;&#xed;'
'Antala, Jakub'
'C&#xed;sa&#x159;ov&#xe1;, Ivana'
'&#x160;t&#x11b;pni&#x10d;ka, Petr'

_publ_section_title
;
 Beyond phosphorus: synthesis, reactivity, coordination behaviour and
 catalytic properties of 1,1'-bis(diphenylstibino)ferrocene.
;
_journal_issue 5
_journal_name_full 'Dalton transactions (Cambridge, England : 2003)'
_journal_page_first 1198
_journal_page_last 1211
_journal_paper_doi 10.1039/d2dt03770j
_journal_volume 52
_journal_year 2023
_chemical_formula_moiety 'C68 H56 Au Fe2 Sb4, F6 Sb'
_chemical_formula_sum 'C68 H56 Au F6 Fe2 Sb5'
_chemical_formula_weight 1904.54
_space_group_crystal_system monoclinic
_space_group_IT_number 14
_space_group_name_Hall '-P 2ybc'
_space_group_name_H-M_alt 'P 1 21/c 1'
_atom_sites_solution_hydrogens geom
_audit_creation_method SHELXL-2017/1
_audit_update_record
;
2022-11-11 deposited with the CCDC.	2022-12-15 downloaded from the CCDC.
;
_cell_angle_alpha 90
_cell_angle_beta 108.945(3)
_cell_angle_gamma 90
_cell_formula_units_Z 4
_cell_length_a 19.3992(17)
_cell_length_b 14.4857(12)
_cell_length_c 23.3398(18)
_cell_measurement_reflns_used 9124
_cell_measurement_temperature 120(2)
_cell_measurement_theta_max 33.21
_cell_measurement_theta_min 2.63
_cell_volume 6203.5(9)
_computing_cell_refinement 'SAINT V8.40A (Bruker Nano, Inc., 2019)'
_computing_data_collection 'Bruker Instrument Service vV6.2.14'
_computing_data_reduction 'SAINT V8.40A (Bruker Nano, Inc., 2019)'
_computing_molecular_graphics 'PLATON (Spek, 2017)'
_computing_publication_material 'PLATON (Spek, 2017)'
_computing_structure_refinement 'SHELXL-2017/1 (Sheldrick, 2017)'
_computing_structure_solution 'SHELXT 2014/5 (Sheldrick, 2014)'
_diffrn_ambient_temperature 120(2)
_diffrn_measured_fraction_theta_full 0.997
_diffrn_measured_fraction_theta_max 0.995
_diffrn_measurement_device_type 'Bruker D8 VENTURE Kappa Duo with PHOTON 1000'
_diffrn_measurement_method '\f and \w scans'
_diffrn_radiation_monochromator 'Quazar Mo multilayer optic'
_diffrn_radiation_source 'I\mS micro-focus sealed tube'
_diffrn_radiation_type MoK\a
_diffrn_radiation_wavelength 0.71073
_diffrn_reflns_av_R_equivalents 0.0231
_diffrn_reflns_av_unetI/netI 0.0142
_diffrn_reflns_Laue_measured_fraction_full 0.997
_diffrn_reflns_Laue_measured_fraction_max 0.995
_diffrn_reflns_limit_h_max 25
_diffrn_reflns_limit_h_min -25
_diffrn_reflns_limit_k_max 18
_diffrn_reflns_limit_k_min -18
_diffrn_reflns_limit_l_max 30
_diffrn_reflns_limit_l_min -29
_diffrn_reflns_number 102710
_diffrn_reflns_point_group_measured_fraction_full 0.997
_diffrn_reflns_point_group_measured_fraction_max 0.995
_diffrn_reflns_theta_full 25.242
_diffrn_reflns_theta_max 27.499
_diffrn_reflns_theta_min 1.845
_exptl_absorpt_coefficient_mu 5.010
_exptl_absorpt_correction_T_max 0.72
_exptl_absorpt_correction_T_min 0.52
_exptl_absorpt_correction_type multi-scan
_exptl_absorpt_process_details 'SADABS-2016/2 - Bruker AXS'
_exptl_crystal_colour orange
_exptl_crystal_density_diffrn 2.039
_exptl_crystal_description prism
_exptl_crystal_F_000 3616
_exptl_crystal_size_max 0.27
_exptl_crystal_size_mid 0.12
_exptl_crystal_size_min 0.07
_refine_diff_density_max 0.951
_refine_diff_density_min -0.741
_refine_diff_density_rms 0.068
_refine_ls_extinction_method none
_refine_ls_goodness_of_fit_ref 1.085
_refine_ls_hydrogen_treatment constr
_refine_ls_matrix_type full
_refine_ls_number_parameters 776
_refine_ls_number_reflns 14188
_refine_ls_number_restraints 24
_refine_ls_restrained_S_all 1.088
_refine_ls_R_factor_all 0.0132
_refine_ls_R_factor_gt 0.0129
_refine_ls_shift/su_max 0.003
_refine_ls_shift/su_mean 0.000
_refine_ls_structure_factor_coef Fsqd
_refine_ls_weighting_details 'w=1/[\s^2^(Fo^2^)+(0.0063P)^2^+5.8040P] where P=(Fo^2^+2Fc^2^)/3'
_refine_ls_weighting_scheme calc
_refine_ls_wR_factor_gt 0.0294
_refine_ls_wR_factor_ref 0.0296
_reflns_Friedel_coverage 0.000
_reflns_number_gt 13984
_reflns_number_total 14188
_reflns_threshold_expression 'I > 2\s(I)'
_cod_data_source_file d2dt03770j3.cif
_cod_data_source_block js626
_cod_depositor_comments 'Adding full bibliography for 7711945--7711966.cif.'
_cod_original_sg_symbol_H-M 'P 21/c'
_cod_database_code 7711963
_shelx_shelxl_version_number 2017/1
_shelx_space_group_comment
;
The symmetry employed for this shelxl refinement is uniquely defined
by the following loop, which should always be used as a source of
symmetry information in preference to the above space-group names.
They are only intended as comments.
;
_shelx_estimated_absorpt_t_min 0.345
_shelx_estimated_absorpt_t_max 0.721

loop_
_space_group_symop_operation_xyz
'x, y, z'
'-x, y+1/2, -z+1/2'
'-x, -y, -z'
'x, -y-1/2, z-1/2'

loop_
_atom_site_label
_atom_site_type_symbol
_atom_site_fract_x
_atom_site_fract_y
_atom_site_fract_z
_atom_site_U_iso_or_equiv
_atom_site_adp_type
_atom_site_occupancy
_atom_site_site_symmetry_order
_atom_site_calc_flag
_atom_site_refinement_flags_posn
_atom_site_refinement_flags_adp
_atom_site_refinement_flags_occupancy
_atom_site_disorder_assembly
_atom_site_disorder_group
Au1 Au 0.25081(2) 0.73170(2) 0.37899(2) 0.01314(2) Uani 1 1 d . . . . .
Sb1 Sb 0.21052(2) 0.60247(2) 0.44102(2) 0.01340(2) Uani 1 1 d . . . . .
Sb2 Sb 0.12856(2) 0.81657(2) 0.31889(2) 0.01338(2) Uani 1 1 d . . . . .
Sb3 Sb 0.35253(2) 0.84928(2) 0.43863(2) 0.01368(2) Uani 1 1 d . . . . .
Sb4 Sb 0.30952(2) 0.65056(2) 0.30493(2) 0.01364(2) Uani 1 1 d . . . . .
Fe1 Fe 0.02345(2) 0.66656(2) 0.38025(2) 0.01445(5) Uani 1 1 d . . . . .
Fe2 Fe 0.48530(2) 0.76973(2) 0.36245(2) 0.01432(5) Uani 1 1 d . . . . .
C1 C 0.11114(9) 0.63523(12) 0.45451(7) 0.0162(3) Uani 1 1 d . . . . .
C2 C 0.08717(10) 0.72801(12) 0.45864(7) 0.0186(3) Uani 1 1 d . . . . .
H2 H 0.115575 0.782286 0.461506 0.022 Uiso 1 1 calc R U . . .
C3 C 0.01355(10) 0.72463(14) 0.45771(8) 0.0229(4) Uani 1 1 d . . . . .
H3 H -0.015597 0.776220 0.460164 0.027 Uiso 1 1 calc R U . . .
C4 C -0.00887(10) 0.63082(14) 0.45247(8) 0.0230(4) Uani 1 1 d . . . . .
H4 H -0.055639 0.608835 0.450752 0.028 Uiso 1 1 calc R U . . .
C5 C 0.05084(9) 0.57534(13) 0.45022(7) 0.0194(3) Uani 1 1 d . . . . .
H5 H 0.050716 0.510023 0.446521 0.023 Uiso 1 1 calc R U . . .
C6 C 0.03903(9) 0.72895(11) 0.30683(7) 0.0155(3) Uani 1 1 d . . . . .
C7 C -0.03286(9) 0.74793(13) 0.30887(7) 0.0185(3) Uani 1 1 d . . . . .
H7 H -0.052332 0.807325 0.311563 0.022 Uiso 1 1 calc R U . . .
C8 C -0.06972(9) 0.66257(13) 0.30614(8) 0.0217(4) Uani 1 1 d . . . . .
H8 H -0.118266 0.655093 0.306415 0.026 Uiso 1 1 calc R U . . .
C9 C -0.02169(10) 0.59030(13) 0.30295(8) 0.0210(4) Uani 1 1 d . . . . .
H9 H -0.032425 0.526160 0.300954 0.025 Uiso 1 1 calc R U . . .
C10 C 0.04527(9) 0.63055(12) 0.30327(7) 0.0172(3) Uani 1 1 d . . . . .
H10 H 0.086979 0.597921 0.301430 0.021 Uiso 1 1 calc R U . . .
C11 C 0.28502(9) 0.58018(12) 0.52995(7) 0.0167(3) Uani 1 1 d . . . . .
C12 C 0.31103(11) 0.49364(13) 0.55255(9) 0.0277(4) Uani 1 1 d . . . . .
H12 H 0.294098 0.439967 0.528749 0.033 Uiso 1 1 calc R U . . .
C13 C 0.36212(12) 0.48592(15) 0.61036(10) 0.0350(5) Uani 1 1 d . . . . .
H13 H 0.379046 0.426648 0.626165 0.042 Uiso 1 1 calc R U . . .
C14 C 0.38819(12) 0.56333(15) 0.64466(9) 0.0325(5) Uani 1 1 d . . . . .
H14 H 0.423508 0.557404 0.683722 0.039 Uiso 1 1 calc R U . . .
C15 C 0.36294(12) 0.65023(14) 0.62224(9) 0.0318(5) Uani 1 1 d . . . . .
H15 H 0.380710 0.703841 0.645863 0.038 Uiso 1 1 calc R U . . .
C16 C 0.31150(11) 0.65796(13) 0.56498(8) 0.0257(4) Uani 1 1 d . . . . .
H16 H 0.294172 0.717279 0.549547 0.031 Uiso 1 1 calc R U . . .
C17 C 0.18644(9) 0.46519(12) 0.40759(8) 0.0183(3) Uani 1 1 d . . . . .
C18 C 0.18589(10) 0.44443(13) 0.34923(8) 0.0218(4) Uani 1 1 d . . . . .
H18 H 0.196706 0.491212 0.324923 0.026 Uiso 1 1 calc R U . . .
C19 C 0.16954(11) 0.35530(14) 0.32626(10) 0.0307(4) Uani 1 1 d . . . . .
H19 H 0.168983 0.341515 0.286325 0.037 Uiso 1 1 calc R U . . .
C20 C 0.15418(12) 0.28727(14) 0.36156(11) 0.0349(5) Uani 1 1 d . . . . .
H20 H 0.143303 0.226495 0.345933 0.042 Uiso 1 1 calc R U . . .
C21 C 0.15454(12) 0.30706(14) 0.41972(10) 0.0321(4) Uani 1 1 d . . . . .
H21 H 0.144115 0.259790 0.443908 0.039 Uiso 1 1 calc R U . . .
C22 C 0.17017(10) 0.39628(13) 0.44288(9) 0.0243(4) Uani 1 1 d . . . . .
H22 H 0.169730 0.409996 0.482562 0.029 Uiso 1 1 calc R U . . .
C23 C 0.11107(9) 0.85917(12) 0.22803(7) 0.0177(3) Uani 1 1 d . . . . .
C24 C 0.16110(11) 0.91896(13) 0.21632(9) 0.0253(4) Uani 1 1 d . . . . .
H24 H 0.200212 0.943282 0.248856 0.030 Uiso 1 1 calc R U . . .
C25 C 0.15372(12) 0.94313(15) 0.15674(10) 0.0332(5) Uani 1 1 d . . . . .
H25 H 0.187860 0.983757 0.148620 0.040 Uiso 1 1 calc R U . . .
C26 C 0.09666(13) 0.90780(15) 0.10966(9) 0.0338(5) Uani 1 1 d . . . . .
H26 H 0.091872 0.923992 0.069106 0.041 Uiso 1 1 calc R U . . .
C27 C 0.04670(12) 0.84940(15) 0.12091(9) 0.0316(4) Uani 1 1 d . . . . .
H27 H 0.007466 0.825835 0.088151 0.038 Uiso 1 1 calc R U . . .
C28 C 0.05335(10) 0.82459(13) 0.18016(8) 0.0241(4) Uani 1 1 d . . . . .
H28 H 0.018716 0.784318 0.187860 0.029 Uiso 1 1 calc R U . . .
C29 C 0.09650(9) 0.93517(11) 0.35764(8) 0.0180(3) Uani 1 1 d . . . . .
C30 C 0.03189(10) 0.98206(13) 0.32830(8) 0.0225(4) Uani 1 1 d . . . . .
H30 H 0.001691 0.962355 0.289429 0.027 Uiso 1 1 calc R U . . .
C31 C 0.01168(12) 1.05752(14) 0.35588(10) 0.0304(4) Uani 1 1 d . . . . .
H31 H -0.032256 1.089600 0.335825 0.036 Uiso 1 1 calc R U . . .
C32 C 0.05555(13) 1.08604(14) 0.41260(11) 0.0355(5) Uani 1 1 d . . . . .
H32 H 0.041065 1.137040 0.431609 0.043 Uiso 1 1 calc R U . . .
C33 C 0.12024(13) 1.04098(15) 0.44184(10) 0.0358(5) Uani 1 1 d . . . . .
H33 H 0.150511 1.061404 0.480498 0.043 Uiso 1 1 calc R U . . .
C34 C 0.14065(11) 0.96544(13) 0.41417(9) 0.0271(4) Uani 1 1 d . . . . .
H34 H 0.185105 0.934318 0.434072 0.032 Uiso 1 1 calc R U . . .
C51 C 0.45628(9) 0.81723(12) 0.43422(7) 0.0157(3) Uani 1 1 d . . . . .
C52 C 0.49080(9) 0.72867(12) 0.44762(7) 0.0171(3) Uani 1 1 d . . . . .
H52 H 0.469731 0.674185 0.457392 0.021 Uiso 1 1 calc R U . . .
C53 C 0.56214(10) 0.73686(13) 0.44368(8) 0.0205(4) Uani 1 1 d . . . . .
H53 H 0.597229 0.688795 0.450744 0.025 Uiso 1 1 calc R U . . .
C54 C 0.57199(9) 0.82907(13) 0.42741(8) 0.0219(4) Uani 1 1 d . . . . .
H54 H 0.614585 0.853237 0.421276 0.026 Uiso 1 1 calc R U . . .
C55 C 0.50711(9) 0.87903(12) 0.42188(8) 0.0199(3) Uani 1 1 d . . . . .
H55 H 0.498946 0.942511 0.411737 0.024 Uiso 1 1 calc R U . . .
C56 C 0.40378(9) 0.70865(12) 0.29336(7) 0.0167(3) Uani 1 1 d . . . . .
C57 C 0.47162(9) 0.66102(13) 0.30394(7) 0.0193(3) Uani 1 1 d . . . . .
H57 H 0.480704 0.598000 0.315093 0.023 Uiso 1 1 calc R U . . .
C58 C 0.52288(10) 0.72468(14) 0.29479(8) 0.0235(4) Uani 1 1 d . . . . .
H58 H 0.572066 0.711342 0.298403 0.028 Uiso 1 1 calc R U . . .
C59 C 0.48799(10) 0.81142(14) 0.27935(8) 0.0248(4) Uani 1 1 d . . . . .
H59 H 0.509828 0.866330 0.271083 0.030 Uiso 1 1 calc R U . . .
C60 C 0.41460(10) 0.80209(13) 0.27838(8) 0.0206(3) Uani 1 1 d . . . . .
H60 H 0.378966 0.849665 0.269345 0.025 Uiso 1 1 calc R U . . .
C61 C 0.38450(9) 0.88091(11) 0.53287(7) 0.0167(3) Uani 1 1 d . . . . .
C62 C 0.33369(10) 0.91476(13) 0.55825(8) 0.0232(4) Uani 1 1 d . . . . .
H62 H 0.284510 0.923595 0.533502 0.028 Uiso 1 1 calc R U . . .
C63 C 0.35475(11) 0.93565(14) 0.61973(9) 0.0271(4) Uani 1 1 d . . . . .
H63 H 0.320258 0.959781 0.636826 0.033 Uiso 1 1 calc R U . . .
C64 C 0.42602(12) 0.92116(13) 0.65578(8) 0.0278(4) Uani 1 1 d . . . . .
H64 H 0.440306 0.935217 0.697770 0.033 Uiso 1 1 calc R U . . .
C65 C 0.47682(11) 0.88638(13) 0.63137(8) 0.0261(4) Uani 1 1 d . . . . .
H65 H 0.525534 0.875694 0.656608 0.031 Uiso 1 1 calc R U . . .
C66 C 0.45621(10) 0.86707(12) 0.56957(8) 0.0202(3) Uani 1 1 d . . . . .
H66 H 0.491194 0.844418 0.552502 0.024 Uiso 1 1 calc R U . . .
C67 C 0.33795(9) 0.98483(12) 0.40108(8) 0.0189(3) Uani 1 1 d . . . . .
C68 C 0.32272(12) 0.99408(14) 0.33903(9) 0.0302(4) Uani 1 1 d . . . . .
H68 H 0.321322 0.940796 0.314946 0.036 Uiso 1 1 calc R U . . .
C69 C 0.30947(13) 1.08060(16) 0.31168(10) 0.0366(5) Uani 1 1 d . . . . .
H69 H 0.299879 1.086458 0.269262 0.044 Uiso 1 1 calc R U . . .
C70 C 0.31033(12) 1.15749(15) 0.34638(11) 0.0378(5) Uani 1 1 d . . . . .
H70 H 0.300087 1.216526 0.327820 0.045 Uiso 1 1 calc R U . . .
C71 C 0.32601(15) 1.14897(15) 0.40788(12) 0.0461(6) Uani 1 1 d . . . . .
H71 H 0.327420 1.202427 0.431814 0.055 Uiso 1 1 calc R U . . .
C72 C 0.33984(13) 1.06269(14) 0.43547(10) 0.0357(5) Uani 1 1 d . . . . .
H72 H 0.350593 1.057463 0.478052 0.043 Uiso 1 1 calc R U . . .
C73 C 0.24330(9) 0.62548(12) 0.21352(7) 0.0178(3) Uani 1 1 d . . . . .
C74 C 0.23092(10) 0.69914(13) 0.17293(8) 0.0225(4) Uani 1 1 d . . . . .
H74 H 0.254111 0.756812 0.185754 0.027 Uiso 1 1 calc R U . . .
C75 C 0.18470(11) 0.68828(14) 0.11374(8) 0.0272(4) Uani 1 1 d . . . . .
H75 H 0.176317 0.738577 0.086199 0.033 Uiso 1 1 calc R U . . .
C76 C 0.15081(10) 0.60422(15) 0.09484(8) 0.0283(4) Uani 1 1 d . . . . .
H76 H 0.119486 0.596873 0.054301 0.034 Uiso 1 1 calc R U . . .
C77 C 0.16254(10) 0.53111(14) 0.13487(9) 0.0270(4) Uani 1 1 d . . . . .
H77 H 0.139173 0.473631 0.121753 0.032 Uiso 1 1 calc R U . . .
C78 C 0.20856(10) 0.54127(13) 0.19449(8) 0.0215(4) Uani 1 1 d . . . . .
H78 H 0.216182 0.491009 0.221996 0.026 Uiso 1 1 calc R U . . .
C79 C 0.35588(9) 0.51991(12) 0.33673(8) 0.0183(3) Uani 1 1 d . . . . .
C80 C 0.37822(10) 0.50555(13) 0.39910(9) 0.0237(4) Uani 1 1 d . . . . .
H80 H 0.368587 0.551149 0.424760 0.028 Uiso 1 1 calc R U . . .
C81 C 0.41446(12) 0.42504(15) 0.42401(10) 0.0351(5) Uani 1 1 d . . . . .
H81 H 0.430111 0.415886 0.466612 0.042 Uiso 1 1 calc R U . . .
C82 C 0.42766(13) 0.35838(15) 0.38666(12) 0.0406(5) Uani 1 1 d . . . . .
H82 H 0.452882 0.303511 0.403661 0.049 Uiso 1 1 calc R U . . .
C83 C 0.40430(13) 0.37109(14) 0.32446(11) 0.0363(5) Uani 1 1 d . . . . .
H83 H 0.412697 0.324333 0.298957 0.044 Uiso 1 1 calc R U . . .
C84 C 0.36867(11) 0.45181(13) 0.29920(9) 0.0253(4) Uani 1 1 d . . . . .
H84 H 0.353084 0.460587 0.256559 0.030 Uiso 1 1 calc R U . . .
Sb5 Sb 0.76370(2) 0.76344(2) 0.37544(2) 0.02212(3) Uani 1 1 d . . . . .
F1A F 0.83410(10) 0.82092(13) 0.43876(7) 0.0509(5) Uani 0.867(2) 1 d . . P . .
F2A F 0.81870(8) 0.65417(10) 0.39152(8) 0.0400(4) Uani 0.867(2) 1 d . . P . .
F3A F 0.69507(9) 0.70078(14) 0.31054(8) 0.0519(5) Uani 0.867(2) 1 d . . P . .
F4A F 0.70528(10) 0.86792(11) 0.35728(9) 0.0554(6) Uani 0.867(2) 1 d . . P . .
F1B F 0.7627(6) 0.8801(7) 0.4189(5) 0.042(3) Uani 0.133(2) 1 d . U P . .
F2B F 0.8481(6) 0.7348(9) 0.4421(6) 0.055(3) Uani 0.133(2) 1 d . U P . .
F3B F 0.7660(8) 0.6599(9) 0.3383(6) 0.063(4) Uani 0.133(2) 1 d . U P . .
F4B F 0.6833(7) 0.8072(10) 0.3165(6) 0.060(3) Uani 0.133(2) 1 d . U P . .
F5 F 0.71377(7) 0.72266(9) 0.42706(6) 0.0388(3) Uani 1 1 d . . . . .
F6 F 0.81317(8) 0.80490(10) 0.32355(7) 0.0451(3) Uani 1 1 d . . . . .

loop_
_atom_site_aniso_label
_atom_site_aniso_U_11
_atom_site_aniso_U_22
_atom_site_aniso_U_33
_atom_site_aniso_U_23
_atom_site_aniso_U_13
_atom_site_aniso_U_12
Au1 0.01182(3) 0.01326(3) 0.01442(3) 0.00022(2) 0.00436(2) 0.00034(2)
Sb1 0.01315(5) 0.01304(5) 0.01363(5) 0.00111(4) 0.00385(4) -0.00015(4)
Sb2 0.01243(5) 0.01380(5) 0.01342(5) 0.00157(4) 0.00351(4) 0.00148(4)
Sb3 0.01184(5) 0.01418(5) 0.01450(5) -0.00158(4) 0.00356(4) -0.00010(4)
Sb4 0.01300(5) 0.01502(5) 0.01299(5) -0.00103(4) 0.00433(4) 0.00077(4)
Fe1 0.01278(11) 0.01757(11) 0.01303(10) 0.00021(9) 0.00422(9) -0.00034(9)
Fe2 0.01238(11) 0.01700(11) 0.01366(11) 0.00008(9) 0.00435(9) -0.00058(8)
C1 0.0152(8) 0.0198(8) 0.0129(7) 0.0014(6) 0.0035(6) 0.0009(6)
C2 0.0206(8) 0.0214(9) 0.0126(7) -0.0027(6) 0.0037(6) 0.0006(7)
C3 0.0220(9) 0.0328(10) 0.0151(8) -0.0011(7) 0.0078(7) 0.0066(7)
C4 0.0182(8) 0.0362(10) 0.0166(8) 0.0046(7) 0.0083(7) 0.0005(7)
C5 0.0182(8) 0.0234(9) 0.0165(8) 0.0044(7) 0.0054(6) -0.0016(7)
C6 0.0142(8) 0.0187(8) 0.0126(7) 0.0012(6) 0.0029(6) -0.0009(6)
C7 0.0141(8) 0.0254(9) 0.0141(8) 0.0026(7) 0.0022(6) 0.0015(7)
C8 0.0141(8) 0.0321(10) 0.0167(8) 0.0004(7) 0.0020(6) -0.0044(7)
C9 0.0224(9) 0.0232(9) 0.0171(8) -0.0049(7) 0.0058(7) -0.0080(7)
C10 0.0186(8) 0.0198(8) 0.0133(7) -0.0015(6) 0.0052(6) -0.0006(6)
C11 0.0149(8) 0.0183(8) 0.0157(7) 0.0006(6) 0.0035(6) 0.0003(6)
C12 0.0308(10) 0.0190(9) 0.0247(9) -0.0024(7) -0.0026(8) 0.0029(8)
C13 0.0389(12) 0.0234(10) 0.0305(10) 0.0017(8) -0.0056(9) 0.0081(9)
C14 0.0329(11) 0.0326(11) 0.0212(9) -0.0023(8) -0.0061(8) 0.0048(9)
C15 0.0392(12) 0.0236(10) 0.0247(10) -0.0065(8) -0.0007(9) -0.0044(8)
C16 0.0319(10) 0.0178(8) 0.0234(9) 0.0009(7) 0.0035(8) 0.0004(7)
C17 0.0160(8) 0.0165(8) 0.0208(8) -0.0020(6) 0.0038(6) -0.0003(6)
C18 0.0182(8) 0.0230(9) 0.0241(9) -0.0029(7) 0.0065(7) -0.0001(7)
C19 0.0282(10) 0.0309(10) 0.0316(10) -0.0135(8) 0.0080(8) -0.0008(8)
C20 0.0330(11) 0.0195(9) 0.0486(13) -0.0123(9) 0.0083(10) -0.0041(8)
C21 0.0321(11) 0.0190(9) 0.0431(12) 0.0009(8) 0.0092(9) -0.0051(8)
C22 0.0258(9) 0.0198(9) 0.0263(9) 0.0004(7) 0.0070(8) -0.0025(7)
C23 0.0201(8) 0.0172(8) 0.0167(8) 0.0039(6) 0.0073(6) 0.0072(6)
C24 0.0268(10) 0.0236(9) 0.0272(9) 0.0052(7) 0.0111(8) 0.0014(7)
C25 0.0420(12) 0.0294(10) 0.0371(11) 0.0129(9) 0.0250(10) 0.0065(9)
C26 0.0501(13) 0.0349(11) 0.0209(9) 0.0111(8) 0.0175(9) 0.0184(10)
C27 0.0389(12) 0.0358(11) 0.0166(9) -0.0004(8) 0.0039(8) 0.0085(9)
C28 0.0259(9) 0.0260(9) 0.0192(8) 0.0005(7) 0.0057(7) 0.0035(7)
C29 0.0210(8) 0.0149(8) 0.0204(8) 0.0005(6) 0.0097(7) 0.0003(6)
C30 0.0238(9) 0.0206(8) 0.0246(9) 0.0029(7) 0.0099(7) 0.0036(7)
C31 0.0325(11) 0.0219(9) 0.0435(12) 0.0054(8) 0.0216(9) 0.0081(8)
C32 0.0501(13) 0.0187(9) 0.0491(13) -0.0072(9) 0.0320(11) -0.0008(9)
C33 0.0468(13) 0.0279(10) 0.0332(11) -0.0124(9) 0.0139(10) -0.0067(9)
C34 0.0281(10) 0.0240(9) 0.0264(9) -0.0045(8) 0.0051(8) -0.0012(8)
C51 0.0136(7) 0.0186(8) 0.0144(7) -0.0018(6) 0.0036(6) -0.0003(6)
C52 0.0187(8) 0.0188(8) 0.0130(7) 0.0005(6) 0.0041(6) 0.0018(6)
C53 0.0167(8) 0.0273(9) 0.0152(8) -0.0015(7) 0.0020(6) 0.0049(7)
C54 0.0141(8) 0.0292(9) 0.0217(8) -0.0073(7) 0.0049(7) -0.0059(7)
C55 0.0193(8) 0.0184(8) 0.0221(8) -0.0040(7) 0.0068(7) -0.0040(7)
C56 0.0155(8) 0.0221(8) 0.0127(7) -0.0016(6) 0.0049(6) -0.0006(6)
C57 0.0178(8) 0.0243(9) 0.0157(8) -0.0058(7) 0.0055(6) 0.0017(7)
C58 0.0170(8) 0.0386(11) 0.0168(8) -0.0041(7) 0.0079(7) -0.0017(7)
C59 0.0230(9) 0.0351(10) 0.0172(8) 0.0047(7) 0.0078(7) -0.0061(8)
C60 0.0191(8) 0.0257(9) 0.0158(8) 0.0042(7) 0.0039(7) 0.0001(7)
C61 0.0195(8) 0.0144(7) 0.0165(8) -0.0014(6) 0.0060(6) -0.0023(6)
C62 0.0221(9) 0.0263(9) 0.0230(9) -0.0012(7) 0.0098(7) 0.0002(7)
C63 0.0367(11) 0.0264(10) 0.0243(9) -0.0023(8) 0.0181(8) -0.0018(8)
C64 0.0435(12) 0.0245(9) 0.0158(8) 0.0002(7) 0.0104(8) -0.0037(8)
C65 0.0300(10) 0.0231(9) 0.0191(8) 0.0010(7) -0.0003(7) -0.0001(8)
C66 0.0214(8) 0.0176(8) 0.0203(8) -0.0013(7) 0.0050(7) 0.0008(7)
C67 0.0125(7) 0.0173(8) 0.0243(8) 0.0021(7) 0.0024(6) 0.0000(6)
C68 0.0364(11) 0.0254(10) 0.0281(10) 0.0044(8) 0.0097(9) 0.0079(8)
C69 0.0390(12) 0.0351(12) 0.0341(11) 0.0145(9) 0.0097(9) 0.0070(9)
C70 0.0325(11) 0.0224(10) 0.0489(13) 0.0121(9) -0.0001(10) -0.0017(8)
C71 0.0627(16) 0.0166(10) 0.0473(14) -0.0044(9) 0.0016(12) -0.0008(10)
C72 0.0497(13) 0.0199(9) 0.0292(10) -0.0022(8) 0.0014(9) 0.0002(9)
C73 0.0140(7) 0.0235(8) 0.0151(7) -0.0026(6) 0.0037(6) 0.0023(6)
C74 0.0241(9) 0.0209(9) 0.0205(8) -0.0022(7) 0.0045(7) 0.0035(7)
C75 0.0276(10) 0.0312(10) 0.0198(9) 0.0024(8) 0.0038(7) 0.0090(8)
C76 0.0209(9) 0.0405(11) 0.0188(9) -0.0056(8) 0.0001(7) 0.0044(8)
C77 0.0207(9) 0.0330(10) 0.0254(9) -0.0097(8) 0.0049(7) -0.0055(8)
C78 0.0196(8) 0.0250(9) 0.0204(8) -0.0027(7) 0.0071(7) -0.0021(7)
C79 0.0151(8) 0.0165(8) 0.0238(8) 0.0018(7) 0.0071(7) 0.0013(6)
C80 0.0231(9) 0.0226(9) 0.0257(9) 0.0034(7) 0.0083(7) 0.0020(7)
C81 0.0366(12) 0.0316(11) 0.0357(11) 0.0148(9) 0.0097(9) 0.0077(9)
C82 0.0427(13) 0.0234(10) 0.0587(15) 0.0156(10) 0.0207(11) 0.0136(9)
C83 0.0434(13) 0.0201(9) 0.0543(14) 0.0005(9) 0.0282(11) 0.0058(9)
C84 0.0283(10) 0.0205(9) 0.0314(10) -0.0012(8) 0.0155(8) -0.0003(7)
Sb5 0.01938(6) 0.02069(6) 0.02948(6) 0.00081(5) 0.01235(5) 0.00264(4)
F1A 0.0599(11) 0.0560(11) 0.0386(9) -0.0202(8) 0.0184(8) -0.0297(9)
F2A 0.0299(8) 0.0274(7) 0.0695(11) 0.0077(7) 0.0254(8) 0.0116(6)
F3A 0.0295(8) 0.0749(13) 0.0452(10) -0.0193(9) 0.0038(7) -0.0116(8)
F4A 0.0640(12) 0.0363(9) 0.0894(14) 0.0282(9) 0.0571(11) 0.0301(8)
F1B 0.052(4) 0.040(4) 0.045(4) -0.008(3) 0.030(3) -0.008(3)
F2B 0.045(4) 0.065(5) 0.055(4) 0.017(3) 0.016(3) 0.006(3)
F3B 0.070(5) 0.057(5) 0.070(5) -0.006(3) 0.033(4) -0.007(3)
F4B 0.051(4) 0.067(5) 0.058(5) 0.009(3) 0.012(3) -0.005(3)
F5 0.0394(7) 0.0318(6) 0.0583(8) 0.0138(6) 0.0340(7) 0.0076(5)
F6 0.0420(8) 0.0509(8) 0.0568(9) 0.0174(7) 0.0357(7) 0.0113(6)

loop_
_atom_type_symbol
_atom_type_description
_atom_type_scat_dispersion_real
_atom_type_scat_dispersion_imag
_atom_type_scat_source
C C 0.0033 0.0016 'International Tables Vol C Tables 4.2.6.8 and 6.1.1.4'
H H 0.0000 0.0000 'International Tables Vol C Tables 4.2.6.8 and 6.1.1.4'
Au Au -2.0133 8.8022 'International Tables Vol C Tables 4.2.6.8 and 6.1.1.4'
F F 0.0171 0.0103 'International Tables Vol C Tables 4.2.6.8 and 6.1.1.4'
Fe Fe 0.3463 0.8444 'International Tables Vol C Tables 4.2.6.8 and 6.1.1.4'
Sb Sb -0.5866 1.5461 'International Tables Vol C Tables 4.2.6.8 and 6.1.1.4'

loop_
_geom_angle_atom_site_label_1
_geom_angle_atom_site_label_2
_geom_angle_atom_site_label_3
_geom_angle
_geom_angle_site_symmetry_1
_geom_angle_site_symmetry_3
_geom_angle_publ_flag
Sb2 Au1 Sb4 111.399(7) . . ?
Sb2 Au1 Sb1 104.337(6) . . ?
Sb4 Au1 Sb1 108.176(7) . . ?
Sb2 Au1 Sb3 111.700(7) . . ?
Sb4 Au1 Sb3 103.046(7) . . ?
Sb1 Au1 Sb3 118.259(6) . . ?
C1 Sb1 C17 99.35(7) . . ?
C1 Sb1 C11 104.62(6) . . ?
C17 Sb1 C11 102.33(6) . . ?
C1 Sb1 Au1 111.79(5) . . ?
C17 Sb1 Au1 122.02(5) . . ?
C11 Sb1 Au1 114.45(5) . . ?
C6 Sb2 C29 101.68(6) . . ?
C6 Sb2 C23 100.65(7) . . ?
C29 Sb2 C23 102.45(6) . . ?
C6 Sb2 Au1 110.64(5) . . ?
C29 Sb2 Au1 119.18(5) . . ?
C23 Sb2 Au1 119.39(4) . . ?
C51 Sb3 C67 100.66(6) . . ?
C51 Sb3 C61 97.79(6) . . ?
C67 Sb3 C61 100.45(7) . . ?
C51 Sb3 Au1 113.34(5) . . ?
C67 Sb3 Au1 113.67(5) . . ?
C61 Sb3 Au1 126.92(4) . . ?
C56 Sb4 C79 96.54(7) . . ?
C56 Sb4 C73 101.86(6) . . ?
C79 Sb4 C73 104.29(7) . . ?
C56 Sb4 Au1 118.91(5) . . ?
C79 Sb4 Au1 113.11(5) . . ?
C73 Sb4 Au1 118.92(4) . . ?
C5 Fe1 C10 117.76(7) . . ?
C5 Fe1 C7 163.95(7) . . ?
C10 Fe1 C7 68.82(7) . . ?
C5 Fe1 C6 152.80(7) . . ?
C10 Fe1 C6 41.11(7) . . ?
C7 Fe1 C6 41.16(6) . . ?
C5 Fe1 C4 40.88(7) . . ?
C10 Fe1 C4 150.01(8) . . ?
C7 Fe1 C4 126.28(7) . . ?
C6 Fe1 C4 165.98(7) . . ?
C5 Fe1 C1 41.14(7) . . ?
C10 Fe1 C1 109.61(7) . . ?
C7 Fe1 C1 153.58(7) . . ?
C6 Fe1 C1 119.96(7) . . ?
C4 Fe1 C1 68.85(7) . . ?
C5 Fe1 C2 68.93(7) . . ?
C10 Fe1 C2 131.23(7) . . ?
C7 Fe1 C2 119.03(7) . . ?
C6 Fe1 C2 110.24(7) . . ?
C4 Fe1 C2 68.40(7) . . ?
C1 Fe1 C2 41.04(7) . . ?
C5 Fe1 C9 106.37(7) . . ?
C10 Fe1 C9 40.61(7) . . ?
C7 Fe1 C9 68.37(7) . . ?
C6 Fe1 C9 68.80(7) . . ?
C4 Fe1 C9 115.48(7) . . ?
C1 Fe1 C9 128.67(7) . . ?
C2 Fe1 C9 168.44(7) . . ?
C5 Fe1 C8 125.90(7) . . ?
C10 Fe1 C8 68.27(7) . . ?
C7 Fe1 C8 40.50(7) . . ?
C6 Fe1 C8 68.67(7) . . ?
C4 Fe1 C8 105.36(7) . . ?
C1 Fe1 C8 165.36(7) . . ?
C2 Fe1 C8 150.87(7) . . ?
C9 Fe1 C8 40.40(7) . . ?
C5 Fe1 C3 68.57(7) . . ?
C10 Fe1 C3 169.03(7) . . ?
C7 Fe1 C3 107.62(7) . . ?
C6 Fe1 C3 129.55(7) . . ?
C4 Fe1 C3 40.47(8) . . ?
C1 Fe1 C3 68.65(7) . . ?
C2 Fe1 C3 40.51(7) . . ?
C9 Fe1 C3 148.94(7) . . ?
C8 Fe1 C3 116.28(7) . . ?
C52 Fe2 C57 112.33(7) . . ?
C52 Fe2 C59 175.79(7) . . ?
C57 Fe2 C59 68.43(8) . . ?
C52 Fe2 C58 137.51(7) . . ?
C57 Fe2 C58 40.66(7) . . ?
C59 Fe2 C58 40.48(8) . . ?
C52 Fe2 C60 143.57(7) . . ?
C57 Fe2 C60 68.62(7) . . ?
C59 Fe2 C60 40.63(7) . . ?
C58 Fe2 C60 68.29(7) . . ?
C52 Fe2 C53 40.61(7) . . ?
C57 Fe2 C53 109.66(7) . . ?
C59 Fe2 C53 135.19(7) . . ?
C58 Fe2 C53 107.75(7) . . ?
C60 Fe2 C53 175.70(7) . . ?
C52 Fe2 C51 40.98(6) . . ?
C57 Fe2 C51 142.48(7) . . ?
C59 Fe2 C51 140.57(8) . . ?
C58 Fe2 C51 175.35(7) . . ?
C60 Fe2 C51 115.41(7) . . ?
C53 Fe2 C51 68.46(7) . . ?
C52 Fe2 C54 68.40(7) . . ?
C57 Fe2 C54 135.55(7) . . ?
C59 Fe2 C54 108.03(8) . . ?
C58 Fe2 C54 106.95(7) . . ?
C60 Fe2 C54 138.12(8) . . ?
C53 Fe2 C54 40.45(7) . . ?
C51 Fe2 C54 68.44(7) . . ?
C52 Fe2 C56 114.92(7) . . ?
C57 Fe2 C56 40.95(7) . . ?
C59 Fe2 C56 68.52(7) . . ?
C58 Fe2 C56 68.54(7) . . ?
C60 Fe2 C56 40.77(7) . . ?
C53 Fe2 C56 140.17(7) . . ?
C51 Fe2 C56 116.07(7) . . ?
C54 Fe2 C56 175.49(7) . . ?
C52 Fe2 C55 68.51(7) . . ?
C57 Fe2 C55 175.76(7) . . ?
C59 Fe2 C55 110.42(8) . . ?
C58 Fe2 C55 135.92(7) . . ?
C60 Fe2 C55 113.38(7) . . ?
C53 Fe2 C55 68.07(7) . . ?
C51 Fe2 C55 40.70(7) . . ?
C54 Fe2 C55 40.47(7) . . ?
C56 Fe2 C55 142.91(7) . . ?
C5 C1 C2 107.24(15) . . ?
C5 C1 Fe1 68.90(9) . . ?
C2 C1 Fe1 69.57(9) . . ?
C5 C1 Sb1 128.25(13) . . ?
C2 C1 Sb1 123.59(12) . . ?
Fe1 C1 Sb1 118.22(8) . . ?
C3 C2 C1 108.21(16) . . ?
C3 C2 Fe1 70.10(10) . . ?
C1 C2 Fe1 69.40(9) . . ?
C3 C2 H2 125.9 . . ?
C1 C2 H2 125.9 . . ?
Fe1 C2 H2 126.2 . . ?
C4 C3 C2 108.20(16) . . ?
C4 C3 Fe1 69.31(10) . . ?
C2 C3 Fe1 69.39(10) . . ?
C4 C3 H3 125.9 . . ?
C2 C3 H3 125.9 . . ?
Fe1 C3 H3 127.0 . . ?
C3 C4 C5 108.24(16) . . ?
C3 C4 Fe1 70.22(10) . . ?
C5 C4 Fe1 69.04(10) . . ?
C3 C4 H4 125.9 . . ?
C5 C4 H4 125.9 . . ?
Fe1 C4 H4 126.4 . . ?
C4 C5 C1 108.11(16) . . ?
C4 C5 Fe1 70.08(10) . . ?
C1 C5 Fe1 69.96(9) . . ?
C4 C5 H5 125.9 . . ?
C1 C5 H5 125.9 . . ?
Fe1 C5 H5 125.6 . . ?
C10 C6 C7 107.03(15) . . ?
C10 C6 Fe1 69.38(9) . . ?
C7 C6 Fe1 69.38(9) . . ?
C10 C6 Sb2 121.84(12) . . ?
C7 C6 Sb2 130.59(13) . . ?
Fe1 C6 Sb2 119.79(8) . . ?
C8 C7 C6 108.19(16) . . ?
C8 C7 Fe1 70.26(10) . . ?
C6 C7 Fe1 69.46(9) . . ?
C8 C7 H7 125.9 . . ?
C6 C7 H7 125.9 . . ?
Fe1 C7 H7 126.0 . . ?
C7 C8 C9 108.36(15) . . ?
C7 C8 Fe1 69.24(10) . . ?
C9 C8 Fe1 69.66(10) . . ?
C7 C8 H8 125.8 . . ?
C9 C8 H8 125.8 . . ?
Fe1 C8 H8 126.9 . . ?
C8 C9 C10 108.15(16) . . ?
C8 C9 Fe1 69.94(10) . . ?
C10 C9 Fe1 69.30(9) . . ?
C8 C9 H9 125.9 . . ?
C10 C9 H9 125.9 . . ?
Fe1 C9 H9 126.4 . . ?
C9 C10 C6 108.27(15) . . ?
C9 C10 Fe1 70.09(10) . . ?
C6 C10 Fe1 69.51(9) . . ?
C9 C10 H10 125.9 . . ?
C6 C10 H10 125.9 . . ?
Fe1 C10 H10 126.1 . . ?
C16 C11 C12 119.27(16) . . ?
C16 C11 Sb1 117.01(13) . . ?
C12 C11 Sb1 123.61(13) . . ?
C11 C12 C13 119.72(18) . . ?
C11 C12 H12 120.1 . . ?
C13 C12 H12 120.1 . . ?
C14 C13 C12 120.60(19) . . ?
C14 C13 H13 119.7 . . ?
C12 C13 H13 119.7 . . ?
C13 C14 C15 120.08(18) . . ?
C13 C14 H14 120.0 . . ?
C15 C14 H14 120.0 . . ?
C16 C15 C14 119.38(18) . . ?
C16 C15 H15 120.3 . . ?
C14 C15 H15 120.3 . . ?
C15 C16 C11 120.93(17) . . ?
C15 C16 H16 119.5 . . ?
C11 C16 H16 119.5 . . ?
C18 C17 C22 119.49(16) . . ?
C18 C17 Sb1 119.40(13) . . ?
C22 C17 Sb1 121.10(13) . . ?
C17 C18 C19 120.32(18) . . ?
C17 C18 H18 119.8 . . ?
C19 C18 H18 119.8 . . ?
C20 C19 C18 119.93(19) . . ?
C20 C19 H19 120.0 . . ?
C18 C19 H19 120.0 . . ?
C19 C20 C21 120.31(19) . . ?
C19 C20 H20 119.8 . . ?
C21 C20 H20 119.8 . . ?
C20 C21 C22 120.16(19) . . ?
C20 C21 H21 119.9 . . ?
C22 C21 H21 119.9 . . ?
C17 C22 C21 119.79(18) . . ?
C17 C22 H22 120.1 . . ?
C21 C22 H22 120.1 . . ?
C24 C23 C28 119.75(16) . . ?
C24 C23 Sb2 118.71(13) . . ?
C28 C23 Sb2 121.45(13) . . ?
C23 C24 C25 119.94(19) . . ?
C23 C24 H24 120.0 . . ?
C25 C24 H24 120.0 . . ?
C26 C25 C24 119.78(19) . . ?
C26 C25 H25 120.1 . . ?
C24 C25 H25 120.1 . . ?
C27 C26 C25 120.60(18) . . ?
C27 C26 H26 119.7 . . ?
C25 C26 H26 119.7 . . ?
C26 C27 C28 120.3(2) . . ?
C26 C27 H27 119.9 . . ?
C28 C27 H27 119.9 . . ?
C23 C28 C27 119.63(19) . . ?
C23 C28 H28 120.2 . . ?
C27 C28 H28 120.2 . . ?
C34 C29 C30 119.41(17) . . ?
C34 C29 Sb2 118.90(13) . . ?
C30 C29 Sb2 121.67(13) . . ?
C31 C30 C29 120.00(18) . . ?
C31 C30 H30 120.0 . . ?
C29 C30 H30 120.0 . . ?
C32 C31 C30 120.01(19) . . ?
C32 C31 H31 120.0 . . ?
C30 C31 H31 120.0 . . ?
C33 C32 C31 120.60(19) . . ?
C33 C32 H32 119.7 . . ?
C31 C32 H32 119.7 . . ?
C32 C33 C34 119.5(2) . . ?
C32 C33 H33 120.3 . . ?
C34 C33 H33 120.3 . . ?
C29 C34 C33 120.52(19) . . ?
C29 C34 H34 119.7 . . ?
C33 C34 H34 119.7 . . ?
C55 C51 C52 107.49(15) . . ?
C55 C51 Fe2 69.83(9) . . ?
C52 C51 Fe2 69.24(9) . . ?
C55 C51 Sb3 127.33(13) . . ?
C52 C51 Sb3 125.04(12) . . ?
Fe2 C51 Sb3 129.45(8) . . ?
C53 C52 C51 107.86(15) . . ?
C53 C52 Fe2 69.96(10) . . ?
C51 C52 Fe2 69.78(9) . . ?
C53 C52 H52 126.1 . . ?
C51 C52 H52 126.1 . . ?
Fe2 C52 H52 125.8 . . ?
C54 C53 C52 108.34(15) . . ?
C54 C53 Fe2 69.80(10) . . ?
C52 C53 Fe2 69.43(10) . . ?
C54 C53 H53 125.8 . . ?
C52 C53 H53 125.8 . . ?
Fe2 C53 H53 126.5 . . ?
C53 C54 C55 108.15(15) . . ?
C53 C54 Fe2 69.76(10) . . ?
C55 C54 Fe2 69.93(10) . . ?
C53 C54 H54 125.9 . . ?
C55 C54 H54 125.9 . . ?
Fe2 C54 H54 126.0 . . ?
C54 C55 C51 108.15(16) . . ?
C54 C55 Fe2 69.60(10) . . ?
C51 C55 Fe2 69.47(9) . . ?
C54 C55 H55 125.9 . . ?
C51 C55 H55 125.9 . . ?
Fe2 C55 H55 126.6 . . ?
C60 C56 C57 107.33(15) . . ?
C60 C56 Fe2 69.39(10) . . ?
C57 C56 Fe2 69.08(9) . . ?
C60 C56 Sb4 127.68(12) . . ?
C57 C56 Sb4 124.84(13) . . ?
Fe2 C56 Sb4 123.33(8) . . ?
C58 C57 C56 108.03(16) . . ?
C58 C57 Fe2 69.84(10) . . ?
C56 C57 Fe2 69.97(9) . . ?
C58 C57 H57 126.0 . . ?
C56 C57 H57 126.0 . . ?
Fe2 C57 H57 125.8 . . ?
C59 C58 C57 108.26(16) . . ?
C59 C58 Fe2 69.72(10) . . ?
C57 C58 Fe2 69.50(10) . . ?
C59 C58 H58 125.9 . . ?
C57 C58 H58 125.9 . . ?
Fe2 C58 H58 126.5 . . ?
C58 C59 C60 108.22(16) . . ?
C58 C59 Fe2 69.80(10) . . ?
C60 C59 Fe2 69.77(10) . . ?
C58 C59 H59 125.9 . . ?
C60 C59 H59 125.9 . . ?
Fe2 C59 H59 126.1 . . ?
C59 C60 C56 108.15(16) . . ?
C59 C60 Fe2 69.60(10) . . ?
C56 C60 Fe2 69.84(10) . . ?
C59 C60 H60 125.9 . . ?
C56 C60 H60 125.9 . . ?
Fe2 C60 H60 126.2 . . ?
C66 C61 C62 119.52(16) . . ?
C66 C61 Sb3 120.13(12) . . ?
C62 C61 Sb3 120.34(13) . . ?
C63 C62 C61 120.23(18) . . ?
C63 C62 H62 119.9 . . ?
C61 C62 H62 119.9 . . ?
C64 C63 C62 119.71(18) . . ?
C64 C63 H63 120.1 . . ?
C62 C63 H63 120.1 . . ?
C63 C64 C65 120.69(17) . . ?
C63 C64 H64 119.7 . . ?
C65 C64 H64 119.7 . . ?
C64 C65 C66 119.71(18) . . ?
C64 C65 H65 120.1 . . ?
C66 C65 H65 120.1 . . ?
C61 C66 C65 120.11(17) . . ?
C61 C66 H66 119.9 . . ?
C65 C66 H66 119.9 . . ?
C72 C67 C68 119.04(18) . . ?
C72 C67 Sb3 122.67(14) . . ?
C68 C67 Sb3 118.23(14) . . ?
C67 C68 C69 120.7(2) . . ?
C67 C68 H68 119.6 . . ?
C69 C68 H68 119.6 . . ?
C70 C69 C68 119.6(2) . . ?
C70 C69 H69 120.2 . . ?
C68 C69 H69 120.2 . . ?
C71 C70 C69 120.0(2) . . ?
C71 C70 H70 120.0 . . ?
C69 C70 H70 120.0 . . ?
C70 C71 C72 120.6(2) . . ?
C70 C71 H71 119.7 . . ?
C72 C71 H71 119.7 . . ?
C67 C72 C71 120.1(2) . . ?
C67 C72 H72 120.0 . . ?
C71 C72 H72 120.0 . . ?
C78 C73 C74 119.59(16) . . ?
C78 C73 Sb4 122.63(13) . . ?
C74 C73 Sb4 117.63(13) . . ?
C75 C74 C73 120.11(18) . . ?
C75 C74 H74 119.9 . . ?
C73 C74 H74 119.9 . . ?
C76 C75 C74 120.12(18) . . ?
C76 C75 H75 119.9 . . ?
C74 C75 H75 119.9 . . ?
C77 C76 C75 120.09(17) . . ?
C77 C76 H76 120.0 . . ?
C75 C76 H76 120.0 . . ?
C76 C77 C78 120.34(18) . . ?
C76 C77 H77 119.8 . . ?
C78 C77 H77 119.8 . . ?
C73 C78 C77 119.75(17) . . ?
C73 C78 H78 120.1 . . ?
C77 C78 H78 120.1 . . ?
C80 C79 C84 119.52(17) . . ?
C80 C79 Sb4 116.81(13) . . ?
C84 C79 Sb4 123.55(13) . . ?
C81 C80 C79 120.43(18) . . ?
C81 C80 H80 119.8 . . ?
C79 C80 H80 119.8 . . ?
C82 C81 C80 119.7(2) . . ?
C82 C81 H81 120.1 . . ?
C80 C81 H81 120.1 . . ?
C81 C82 C83 120.29(19) . . ?
C81 C82 H82 119.9 . . ?
C83 C82 H82 119.9 . . ?
C82 C83 C84 120.3(2) . . ?
C82 C83 H83 119.8 . . ?
C84 C83 H83 119.8 . . ?
C83 C84 C79 119.65(19) . . ?
C83 C84 H84 120.2 . . ?
C79 C84 H84 120.2 . . ?
F3B Sb5 F4B 94.5(7) . . ?
F3B Sb5 F1A 130.8(5) . . ?
F4B Sb5 F1A 132.3(5) . . ?
F3B Sb5 F4A 134.6(5) . . ?
F4B Sb5 F4A 40.1(5) . . ?
F1A Sb5 F4A 93.03(10) . . ?
F3B Sb5 F5 98.7(4) . . ?
F4B Sb5 F5 95.8(4) . . ?
F1A Sb5 F5 91.71(7) . . ?
F4A Sb5 F5 89.96(6) . . ?
F3B Sb5 F6 81.6(4) . . ?
F4B Sb5 F6 83.9(4) . . ?
F1A Sb5 F6 88.39(7) . . ?
F4A Sb5 F6 89.65(6) . . ?
F5 Sb5 F6 179.59(6) . . ?
F3B Sb5 F2A 42.9(5) . . ?
F4B Sb5 F2A 137.3(5) . . ?
F1A Sb5 F2A 89.74(8) . . ?
F4A Sb5 F2A 177.10(9) . . ?
F5 Sb5 F2A 89.11(6) . . ?
F6 Sb5 F2A 91.29(6) . . ?
F3B Sb5 F3A 46.6(5) . . ?
F4B Sb5 F3A 50.0(5) . . ?
F1A Sb5 F3A 177.37(8) . . ?
F4A Sb5 F3A 89.41(9) . . ?
F5 Sb5 F3A 89.27(7) . . ?
F6 Sb5 F3A 90.65(7) . . ?
F2A Sb5 F3A 87.83(8) . . ?
F3B Sb5 F2B 93.7(6) . . ?
F4B Sb5 F2B 171.7(6) . . ?
F1A Sb5 F2B 39.6(4) . . ?
F4A Sb5 F2B 131.6(4) . . ?
F5 Sb5 F2B 83.8(4) . . ?
F6 Sb5 F2B 96.5(4) . . ?
F2A Sb5 F2B 51.0(4) . . ?
F3A Sb5 F2B 138.2(4) . . ?
F3B Sb5 F1B 178.9(6) . . ?
F4B Sb5 F1B 86.6(6) . . ?
F1A Sb5 F1B 48.1(3) . . ?
F4A Sb5 F1B 46.5(3) . . ?
F5 Sb5 F1B 81.1(3) . . ?
F6 Sb5 F1B 98.6(3) . . ?
F2A Sb5 F1B 135.9(3) . . ?
F3A Sb5 F1B 134.4(3) . . ?
F2B Sb5 F1B 85.2(5) . . ?
F2B F1A F1B 134.8(7) . . ?
F2B F1A Sb5 72.3(6) . . ?
F1B F1A Sb5 70.0(4) . . ?
F3B F2A F2B 127.9(7) . . ?
F3B F2A Sb5 63.0(6) . . ?
F2B F2A Sb5 65.3(4) . . ?
F3B F3A F4B 120.5(7) . . ?
F3B F3A Sb5 61.1(5) . . ?
F4B F3A Sb5 62.8(5) . . ?
F4B F4A F1B 139.4(7) . . ?
F4B F4A Sb5 68.7(6) . . ?
F1B F4A Sb5 70.8(4) . . ?
F4A F1B F1A 121.6(6) . . ?
F4A F1B Sb5 62.6(4) . . ?
F1A F1B Sb5 61.9(4) . . ?
F1A F2B F2A 129.9(9) . . ?
F1A F2B Sb5 68.1(5) . . ?
F2A F2B Sb5 63.7(4) . . ?
F2A F3B F3A 140.9(10) . . ?
F2A F3B Sb5 74.1(6) . . ?
F3A F3B Sb5 72.2(6) . . ?
F4A F4B F3A 136.6(10) . . ?
F4A F4B Sb5 71.2(6) . . ?
F3A F4B Sb5 67.2(5) . . ?

loop_
_geom_bond_atom_site_label_1
_geom_bond_atom_site_label_2
_geom_bond_distance
_geom_bond_site_symmetry_2
_geom_bond_publ_flag
Au1 Sb2 2.6350(2) . ?
Au1 Sb4 2.63508(17) . ?
Au1 Sb1 2.63574(18) . ?
Au1 Sb3 2.63606(19) . ?
Sb1 C1 2.1059(17) . ?
Sb1 C17 2.1318(17) . ?
Sb1 C11 2.1337(16) . ?
Sb2 C6 2.0951(16) . ?
Sb2 C29 2.1264(17) . ?
Sb2 C23 2.1274(16) . ?
Sb3 C51 2.1003(16) . ?
Sb3 C67 2.1313(17) . ?
Sb3 C61 2.1323(16) . ?
Sb4 C56 2.1083(17) . ?
Sb4 C79 2.1233(17) . ?
Sb4 C73 2.1341(16) . ?
Fe1 C5 2.0327(17) . ?
Fe1 C10 2.0430(16) . ?
Fe1 C7 2.0437(17) . ?
Fe1 C6 2.0447(16) . ?
Fe1 C4 2.0465(17) . ?
Fe1 C1 2.0469(16) . ?
Fe1 C2 2.0492(17) . ?
Fe1 C9 2.0534(17) . ?
Fe1 C8 2.0572(17) . ?
Fe1 C3 2.0586(17) . ?
Fe2 C52 2.0444(17) . ?
Fe2 C57 2.0444(17) . ?
Fe2 C59 2.0480(18) . ?
Fe2 C58 2.0490(18) . ?
Fe2 C60 2.0503(17) . ?
Fe2 C53 2.0515(17) . ?
Fe2 C51 2.0516(16) . ?
Fe2 C54 2.0520(17) . ?
Fe2 C56 2.0563(17) . ?
Fe2 C55 2.0564(17) . ?
C1 C5 1.434(2) . ?
C1 C2 1.436(2) . ?
C2 C3 1.422(2) . ?
C2 H2 0.9500 . ?
C3 C4 1.420(3) . ?
C3 H3 0.9500 . ?
C4 C5 1.425(3) . ?
C4 H4 0.9500 . ?
C5 H5 0.9500 . ?
C6 C10 1.435(2) . ?
C6 C7 1.437(2) . ?
C7 C8 1.419(3) . ?
C7 H7 0.9500 . ?
C8 C9 1.419(3) . ?
C8 H8 0.9500 . ?
C9 C10 1.422(2) . ?
C9 H9 0.9500 . ?
C10 H10 0.9500 . ?
C11 C16 1.389(2) . ?
C11 C12 1.390(2) . ?
C12 C13 1.395(3) . ?
C12 H12 0.9500 . ?
C13 C14 1.375(3) . ?
C13 H13 0.9500 . ?
C14 C15 1.390(3) . ?
C14 H14 0.9500 . ?
C15 C16 1.389(3) . ?
C15 H15 0.9500 . ?
C16 H16 0.9500 . ?
C17 C18 1.392(2) . ?
C17 C22 1.394(3) . ?
C18 C19 1.395(3) . ?
C18 H18 0.9500 . ?
C19 C20 1.378(3) . ?
C19 H19 0.9500 . ?
C20 C21 1.385(3) . ?
C20 H20 0.9500 . ?
C21 C22 1.396(3) . ?
C21 H21 0.9500 . ?
C22 H22 0.9500 . ?
C23 C24 1.392(3) . ?
C23 C28 1.393(3) . ?
C24 C25 1.395(3) . ?
C24 H24 0.9500 . ?
C25 C26 1.380(3) . ?
C25 H25 0.9500 . ?
C26 C27 1.374(3) . ?
C26 H26 0.9500 . ?
C27 C28 1.394(3) . ?
C27 H27 0.9500 . ?
C28 H28 0.9500 . ?
C29 C34 1.390(3) . ?
C29 C30 1.394(2) . ?
C30 C31 1.388(3) . ?
C30 H30 0.9500 . ?
C31 C32 1.384(3) . ?
C31 H31 0.9500 . ?
C32 C33 1.382(3) . ?
C32 H32 0.9500 . ?
C33 C34 1.392(3) . ?
C33 H33 0.9500 . ?
C34 H34 0.9500 . ?
C51 C55 1.429(2) . ?
C51 C52 1.434(2) . ?
C52 C53 1.421(2) . ?
C52 H52 0.9500 . ?
C53 C54 1.418(3) . ?
C53 H53 0.9500 . ?
C54 C55 1.421(2) . ?
C54 H54 0.9500 . ?
C55 H55 0.9500 . ?
C56 C60 1.430(2) . ?
C56 C57 1.435(2) . ?
C57 C58 1.422(3) . ?
C57 H57 0.9500 . ?
C58 C59 1.417(3) . ?
C58 H58 0.9500 . ?
C59 C60 1.423(2) . ?
C59 H59 0.9500 . ?
C60 H60 0.9500 . ?
C61 C66 1.391(2) . ?
C61 C62 1.394(2) . ?
C62 C63 1.392(3) . ?
C62 H62 0.9500 . ?
C63 C64 1.382(3) . ?
C63 H63 0.9500 . ?
C64 C65 1.383(3) . ?
C64 H64 0.9500 . ?
C65 C66 1.394(2) . ?
C65 H65 0.9500 . ?
C66 H66 0.9500 . ?
C67 C72 1.378(3) . ?
C67 C68 1.388(3) . ?
C68 C69 1.392(3) . ?
C68 H68 0.9500 . ?
C69 C70 1.374(3) . ?
C69 H69 0.9500 . ?
C70 C71 1.373(3) . ?
C70 H70 0.9500 . ?
C71 C72 1.392(3) . ?
C71 H71 0.9500 . ?
C72 H72 0.9500 . ?
C73 C78 1.395(2) . ?
C73 C74 1.395(3) . ?
C74 C75 1.390(3) . ?
C74 H74 0.9500 . ?
C75 C76 1.386(3) . ?
C75 H75 0.9500 . ?
C76 C77 1.381(3) . ?
C76 H76 0.9500 . ?
C77 C78 1.396(3) . ?
C77 H77 0.9500 . ?
C78 H78 0.9500 . ?
C79 C80 1.393(3) . ?
C79 C84 1.394(2) . ?
C80 C81 1.388(3) . ?
C80 H80 0.9500 . ?
C81 C82 1.379(3) . ?
C81 H81 0.9500 . ?
C82 C83 1.386(3) . ?
C82 H82 0.9500 . ?
C83 C84 1.389(3) . ?
C83 H83 0.9500 . ?
C84 H84 0.9500 . ?
Sb5 F3B 1.740(13) . ?
Sb5 F4B 1.825(13) . ?
Sb5 F1A 1.8527(15) . ?
Sb5 F4A 1.8554(15) . ?
Sb5 F5 1.8698(12) . ?
Sb5 F6 1.8715(12) . ?
Sb5 F2A 1.8774(13) . ?
Sb5 F3A 1.8924(16) . ?
Sb5 F2B 1.902(12) . ?
Sb5 F1B 1.974(10) . ?
F1A F2B 1.274(13) . ?
F1A F1B 1.565(11) . ?
F2A F3B 1.330(14) . ?
F2A F2B 1.626(14) . ?
F3A F3B 1.444(15) . ?
F3A F4B 1.572(15) . ?
F4A F4B 1.263(14) . ?
F4A F1B 1.517(11) . ?
